data_7250128
loop_
_publ_author_name
'Danilescu, Olga'
'Bourosh, Paulina'
'Bulhac, Ion'
'Kulikova, Olga'
'Cocu, Maria'
'Chumakov, Yurii'

_publ_section_title
;
 Mononuclear high-spin Fe(iii) complexes: synthesis, crystal structures,
 magnetic and optical properties
;
_journal_issue 19
_journal_name_full CrystEngComm
_journal_page_first 3006
_journal_page_last 3017
_journal_paper_doi 10.1039/D5CE00125K
_journal_volume 27
_journal_year 2025
_chemical_formula_sum 'C21 H28 Cl3 Fe N7 O18.5'
_chemical_formula_weight 836.70
_space_group_crystal_system triclinic
_space_group_IT_number 2
_space_group_name_Hall '-P 1'
_space_group_name_H-M_alt 'P -1'
_atom_sites_solution_hydrogens mixed
_audit_creation_method SHELXL-2014/7
_audit_update_record
;
2024-11-05 deposited with the CCDC.	2025-03-13 downloaded from the CCDC.
;
_cell_angle_alpha 89.179(3)
_cell_angle_beta 71.646(3)
_cell_angle_gamma 70.421(4)
_cell_formula_units_Z 4
_cell_length_a 13.4972(5)
_cell_length_b 16.7467(7)
_cell_length_c 17.1179(6)
_cell_measurement_reflns_used 4455
_cell_measurement_temperature 293(2)
_cell_measurement_theta_max 26.4830
_cell_measurement_theta_min 3.4170
_cell_volume 3442.0(3)
_computing_cell_refinement
;
CrysAlisPro, Agilent Technologies,
Version 1.171.37.35 (release 13-08-2014 CrysAlis171 .NET)
(compiled Aug 13 2014,18:06:01)
;
_computing_data_collection
;
CrysAlisPro, Agilent Technologies,
Version 1.171.37.35 (release 13-08-2014 CrysAlis171 .NET)
(compiled Aug 13 2014,18:06:01)
;
_computing_data_reduction
;
CrysAlisPro, Agilent Technologies,
Version 1.171.37.35 (release 13-08-2014 CrysAlis171 .NET)
(compiled Aug 13 2014,18:06:01)
;
_computing_structure_refinement 'SHELXL-2014/7 (Sheldrick, 2014)'
_computing_structure_solution SHELXS-98
_diffrn_ambient_temperature 293(2)
_diffrn_detector_area_resol_mean 15.9914
_diffrn_measured_fraction_theta_full 0.996
_diffrn_measured_fraction_theta_max 0.996
_diffrn_measurement_device_type 'Xcalibur, Eos'
_diffrn_measurement_method '\w scans'
_diffrn_radiation_type MoK\a
_diffrn_radiation_wavelength 0.71073
_diffrn_reflns_av_R_equivalents 0.0248
_diffrn_reflns_av_unetI/netI 0.0499
_diffrn_reflns_Laue_measured_fraction_full 0.996
_diffrn_reflns_Laue_measured_fraction_max 0.996
_diffrn_reflns_limit_h_max 9
_diffrn_reflns_limit_h_min -16
_diffrn_reflns_limit_k_max 19
_diffrn_reflns_limit_k_min -19
_diffrn_reflns_limit_l_max 20
_diffrn_reflns_limit_l_min -20
_diffrn_reflns_number 21523
_diffrn_reflns_point_group_measured_fraction_full 0.996
_diffrn_reflns_point_group_measured_fraction_max 0.996
_diffrn_reflns_theta_full 25.048
_diffrn_reflns_theta_max 25.048
_diffrn_reflns_theta_min 2.979
_diffrn_source 'Enhance (Mo) X-ray Source'
_exptl_absorpt_coefficient_mu 0.758
_exptl_absorpt_correction_T_max 1.00000
_exptl_absorpt_correction_T_min 0.67629
_exptl_absorpt_correction_type multi-scan
_exptl_absorpt_process_details CrysAlisPro
_exptl_crystal_colour brown
_exptl_crystal_density_diffrn 1.615
_exptl_crystal_description prism
_exptl_crystal_F_000 1712
_exptl_crystal_size_max 0.450
_exptl_crystal_size_mid 0.400
_exptl_crystal_size_min 0.080
_refine_diff_density_max 1.024
_refine_diff_density_min -0.597
_refine_diff_density_rms 0.120
_refine_ls_extinction_method none
_refine_ls_goodness_of_fit_ref 1.005
_refine_ls_hydrogen_treatment constr
_refine_ls_matrix_type full
_refine_ls_number_parameters 959
_refine_ls_number_reflns 12139
_refine_ls_number_restraints 1
_refine_ls_restrained_S_all 1.008
_refine_ls_R_factor_all 0.1326
_refine_ls_R_factor_gt 0.0902
_refine_ls_shift/su_max 0.000
_refine_ls_shift/su_mean 0.000
_refine_ls_structure_factor_coef Fsqd
_refine_ls_weighting_details 'w=1/[\s^2^(Fo^2^)+(0.1983P)^2^+2.1528P] where P=(Fo^2^+2Fc^2^)/3'
_refine_ls_weighting_scheme calc
_refine_ls_wR_factor_gt 0.2655
_refine_ls_wR_factor_ref 0.3042
_reflns_Friedel_coverage 0.000
_reflns_number_gt 7619
_reflns_number_total 12139
_reflns_threshold_expression 'I > 2\s(I)'
_cod_data_source_file d5ce00125k2.cif
_cod_data_source_block pb_6095
_cod_depositor_comments 'Adding full bibliography for 7250127--7250128.cif.'
_cod_original_cell_volume 3442.0(2)
_cod_original_formula_sum 'C21 H28 Cl3 Fe N7 O18.50'
_cod_database_code 7250128
_shelx_shelxl_version_number 2014/7
_shelx_space_group_comment
;
The symmetry employed for this shelxl refinement is uniquely defined
by the following loop, which should always be used as a source of
symmetry information in preference to the above space-group names.
They are only intended as comments.
;
_shelx_estimated_absorpt_t_min 0.727
_shelx_estimated_absorpt_t_max 0.942
_exptl_absorpt_special_details
;
CrysAlisPro, Agilent Technologies,
Version 1.171.37.35 (release 13-08-2014 CrysAlis171 .NET)
(compiled Aug 13 2014,18:06:01)
Empirical absorption correction using spherical harmonics,
 implemented in SCALE3 ABSPACK scaling algorithm.
;

loop_
_space_group_symop_operation_xyz
'x, y, z'
'-x, -y, -z'

loop_
_atom_site_label
_atom_site_type_symbol
_atom_site_fract_x
_atom_site_fract_y
_atom_site_fract_z
_atom_site_U_iso_or_equiv
_atom_site_adp_type
_atom_site_occupancy
_atom_site_site_symmetry_order
_atom_site_calc_flag
_atom_site_refinement_flags_posn
_atom_site_refinement_flags_adp
_atom_site_refinement_flags_occupancy
_atom_site_disorder_assembly
_atom_site_disorder_group
Fe1 Fe 0.63701(5) 0.29147(5) 0.21448(4) 0.0383(3) Uani 1 1 d . . . . .
N1A N 0.9513(4) 0.1714(3) 0.3014(3) 0.0600(13) Uani 1 1 d . . . . .
H1NA H 0.9541 0.1649 0.2510 0.072 Uiso 1 1 calc R U . . .
N2A N 0.6644(4) 0.2956(3) 0.3857(3) 0.0531(12) Uani 1 1 d . . . . .
N3A N 0.5841(4) 0.3199(3) 0.3489(3) 0.0479(11) Uani 1 1 d . . . . .
N4A N 0.4547(3) 0.3516(3) 0.2649(3) 0.0416(10) Uani 1 1 d . . . . .
N5A N 0.5648(4) 0.3069(3) 0.1149(3) 0.0453(11) Uani 1 1 d . . . . .
N6A N 0.6369(4) 0.2823(3) 0.0346(3) 0.0500(12) Uani 1 1 d . . . . .
N7A N 0.9312(4) 0.1832(3) -0.0381(3) 0.0470(11) Uani 1 1 d . . . . .
H7NA H 0.9384 0.1750 0.0099 0.056 Uiso 1 1 calc R U . . .
O1A O 0.7758(3) 0.2450(3) 0.2509(2) 0.0484(9) Uani 1 1 d . . . . .
O2A O 0.7658(3) 0.2424(3) 0.1038(2) 0.0479(9) Uani 1 1 d . . . . .
C1A C 0.7602(4) 0.2555(4) 0.3284(3) 0.0454(13) Uani 1 1 d . . . . .
C2A C 0.8552(5) 0.2181(4) 0.3578(4) 0.0494(14) Uani 1 1 d . . . . .
C3A C 1.0443(5) 0.1343(4) 0.3212(5) 0.0652(17) Uani 1 1 d . . . . .
H3A H 1.1108 0.1041 0.2801 0.078 Uiso 1 1 calc R U . . .
C4A C 1.0413(6) 0.1408(5) 0.3998(5) 0.076(2) Uani 1 1 d . . . . .
H4A H 1.1052 0.1144 0.4137 0.091 Uiso 1 1 calc R U . . .
C5A C 0.9428(7) 0.1869(5) 0.4599(5) 0.072(2) Uani 1 1 d . . . . .
H5A H 0.9386 0.1911 0.5150 0.087 Uiso 1 1 calc R U . . .
C6A C 0.8513(5) 0.2262(4) 0.4370(4) 0.0577(16) Uani 1 1 d . . . . .
H6A H 0.7850 0.2592 0.4768 0.069 Uiso 1 1 calc R U . . .
C7A C 0.4822(5) 0.3585(4) 0.3943(3) 0.0525(15) Uani 1 1 d . . . . .
C8A C 0.4040(4) 0.3748(4) 0.3467(4) 0.0517(15) Uani 1 1 d . . . . .
C9A C 0.2894(5) 0.4100(4) 0.3804(4) 0.0662(19) Uani 1 1 d . . . . .
H9A H 0.2557 0.4269 0.4368 0.079 Uiso 1 1 calc R U . . .
C10A C 0.2267(5) 0.4196(4) 0.3305(5) 0.070(2) Uani 1 1 d . . . . .
H10A H 0.1494 0.4411 0.3528 0.084 Uiso 1 1 calc R U . . .
C11A C 0.2778(5) 0.3972(4) 0.2463(4) 0.0606(17) Uani 1 1 d . . . . .
H11A H 0.2358 0.4048 0.2111 0.073 Uiso 1 1 calc R U . . .
C12A C 0.3935(4) 0.3631(3) 0.2154(4) 0.0482(13) Uani 1 1 d . . . . .
C13A C 0.4589(5) 0.3377(4) 0.1273(4) 0.0517(14) Uani 1 1 d . . . . .
C14A C 0.7379(4) 0.2499(4) 0.0380(3) 0.0473(13) Uani 1 1 d . . . . .
C15A C 0.8289(5) 0.2214(3) -0.0424(3) 0.0433(12) Uani 1 1 d . . . . .
C16A C 1.0224(5) 0.1573(4) -0.1047(4) 0.0584(16) Uani 1 1 d . . . . .
H16A H 1.0921 0.1331 -0.0985 0.070 Uiso 1 1 calc R U . . .
C17A C 1.0141(6) 0.1662(4) -0.1807(4) 0.0682(19) Uani 1 1 d . . . . .
H17A H 1.0774 0.1479 -0.2275 0.082 Uiso 1 1 calc R U . . .
C18A C 0.9085(6) 0.2035(4) -0.1884(3) 0.0644(18) Uani 1 1 d . . . . .
H18A H 0.9011 0.2093 -0.2406 0.077 Uiso 1 1 calc R U . . .
C19A C 0.8157(5) 0.2316(4) -0.1190(4) 0.0583(16) Uani 1 1 d . . . . .
H19A H 0.7453 0.2570 -0.1236 0.070 Uiso 1 1 calc R U . . .
C20A C 0.4064(5) 0.3468(4) 0.0618(4) 0.0665(18) Uani 1 1 d . . . . .
H20A H 0.3668 0.3078 0.0675 0.100 Uiso 1 1 calc R U . . .
H20B H 0.4631 0.3344 0.0084 0.100 Uiso 1 1 calc R U . . .
H20C H 0.3555 0.4040 0.0671 0.100 Uiso 1 1 calc R U . . .
C21A C 0.4440(6) 0.3863(5) 0.4839(4) 0.085(2) Uani 1 1 d . . . . .
H21A H 0.4051 0.3512 0.5146 0.127 Uiso 1 1 calc R U . . .
H21B H 0.3949 0.4447 0.4944 0.127 Uiso 1 1 calc R U . . .
H21C H 0.5072 0.3811 0.5007 0.127 Uiso 1 1 calc R U . . .
O1W O 0.6193(3) 0.1756(2) 0.2282(3) 0.0602(11) Uani 1 1 d . . . . .
H1W1 H 0.5520 0.1820 0.2561 0.090 Uiso 1 1 d R U . . .
H2W1 H 0.6621 0.1465 0.2538 0.090 Uiso 1 1 d R U . . .
O2W O 0.6534(3) 0.4062(3) 0.2024(2) 0.0552(10) Uani 1 1 d . . . . .
H1W2 H 0.6270 0.4368 0.2501 0.083 Uiso 1 1 d R U . . .
H2W2 H 0.6168 0.4339 0.1708 0.083 Uiso 1 1 d R U . . .
Fe2 Fe 0.63685(6) 0.79346(5) 0.22116(4) 0.0397(3) Uani 1 1 d . . . . .
N1B N 0.9460(4) 0.6876(3) -0.0254(3) 0.0587(13) Uani 1 1 d . . . . .
H1NB H 0.9520 0.6803 0.0230 0.070 Uiso 1 1 calc R U . . .
N2B N 0.6547(4) 0.8003(3) 0.0378(3) 0.0512(12) Uani 1 1 d . . . . .
N3B N 0.5773(4) 0.8221(3) 0.1156(3) 0.0482(11) Uani 1 1 d . . . . .
N4B N 0.4543(3) 0.8511(3) 0.2635(3) 0.0441(10) Uani 1 1 d . . . . .
N5B N 0.5708(4) 0.8053(3) 0.3564(3) 0.0479(11) Uani 1 1 d . . . . .
N6B N 0.6453(4) 0.7787(3) 0.3983(3) 0.0552(13) Uani 1 1 d . . . . .
N7B N 0.9390(4) 0.6743(3) 0.3220(3) 0.0550(13) Uani 1 1 d . . . . .
H7NB H 0.9444 0.6688 0.2708 0.066 Uiso 1 1 calc R U . . .
O1B O 0.7731(3) 0.7537(3) 0.1142(2) 0.0489(10) Uani 1 1 d . . . . .
O2B O 0.7689(3) 0.7423(3) 0.2654(2) 0.0489(9) Uani 1 1 d . . . . .
C1B C 0.7521(5) 0.7637(4) 0.0463(3) 0.0461(13) Uani 1 1 d . . . . .
C2B C 0.8457(4) 0.7306(3) -0.0315(3) 0.0457(13) Uani 1 1 d . . . . .
C3B C 1.0390(5) 0.6550(4) -0.0931(4) 0.0616(16) Uani 1 1 d . . . . .
H3B H 1.1084 0.6280 -0.0873 0.074 Uiso 1 1 calc R U . . .
C4B C 1.0279(5) 0.6627(4) -0.1685(4) 0.0614(17) Uani 1 1 d . . . . .
H4B H 1.0902 0.6401 -0.2155 0.074 Uiso 1 1 calc R U . . .
C5B C 0.9241(5) 0.7045(4) -0.1770(4) 0.0594(16) Uani 1 1 d . . . . .
H5B H 0.9157 0.7088 -0.2289 0.071 Uiso 1 1 calc R U . . .
C6B C 0.8367(5) 0.7381(4) -0.1082(3) 0.0490(14) Uani 1 1 d . . . . .
H6B H 0.7674 0.7675 -0.1132 0.059 Uiso 1 1 calc R U . . .
C7B C 0.4738(5) 0.8584(4) 0.1225(4) 0.0556(15) Uani 1 1 d . . . . .
C8B C 0.3995(4) 0.8732(4) 0.2099(4) 0.0504(14) Uani 1 1 d . . . . .
C9B C 0.2846(5) 0.9059(4) 0.2339(4) 0.0626(17) Uani 1 1 d . . . . .
H9B H 0.2483 0.9210 0.1950 0.075 Uiso 1 1 calc R U . . .
C10B C 0.2255(5) 0.9157(4) 0.3166(5) 0.0668(18) Uani 1 1 d . . . . .
H10B H 0.1481 0.9361 0.3344 0.080 Uiso 1 1 calc R U . . .
C11B C 0.2800(5) 0.8954(4) 0.3727(4) 0.0603(17) Uani 1 1 d . . . . .
H11B H 0.2406 0.9036 0.4291 0.072 Uiso 1 1 calc R U . . .
C12B C 0.3953(4) 0.8624(4) 0.3442(4) 0.0505(14) Uani 1 1 d . . . . .
C13B C 0.4668(5) 0.8361(4) 0.3980(3) 0.0506(14) Uani 1 1 d . . . . .
C14B C 0.7449(4) 0.7477(4) 0.3440(3) 0.0483(13) Uani 1 1 d . . . . .
C15B C 0.8388(5) 0.7144(4) 0.3773(3) 0.0476(13) Uani 1 1 d . . . . .
C16B C 1.0316(6) 0.6422(4) 0.3425(4) 0.0653(18) Uani 1 1 d . . . . .
H16B H 1.1003 0.6165 0.3019 0.078 Uiso 1 1 calc R U . . .
C17B C 1.0233(6) 0.6476(5) 0.4248(5) 0.072(2) Uani 1 1 d . . . . .
H17B H 1.0866 0.6248 0.4402 0.086 Uiso 1 1 calc R U . . .
C18B C 0.9227(7) 0.6864(5) 0.4831(5) 0.072(2) Uani 1 1 d . . . . .
H18B H 0.9166 0.6901 0.5387 0.086 Uiso 1 1 calc R U . . .
C19B C 0.8286(6) 0.7207(4) 0.4594(4) 0.0632(17) Uani 1 1 d . . . . .
H19B H 0.7593 0.7477 0.4990 0.076 Uiso 1 1 calc R U . . .
C20B C 0.4175(5) 0.8456(5) 0.4891(4) 0.076(2) Uani 1 1 d . . . . .
H20D H 0.3643 0.9022 0.5075 0.114 Uiso 1 1 calc R U . . .
H20E H 0.4753 0.8360 0.5133 0.114 Uiso 1 1 calc R U . . .
H20F H 0.3810 0.8049 0.5057 0.114 Uiso 1 1 calc R U . . .
C21B C 0.4300(6) 0.8838(5) 0.0532(4) 0.087(3) Uani 1 1 d . . . . .
H21D H 0.4910 0.8729 0.0024 0.131 Uiso 1 1 calc R U . . .
H21E H 0.3861 0.9434 0.0627 0.131 Uiso 1 1 calc R U . . .
H21F H 0.3845 0.8514 0.0497 0.131 Uiso 1 1 calc R U . . .
O3W O 0.6458(3) 0.9100(3) 0.2258(2) 0.0568(10) Uani 1 1 d . . . . .
H1W3 H 0.6956 0.9147 0.1822 0.085 Uiso 1 1 d R U . . .
H2W3 H 0.6629 0.9184 0.2683 0.085 Uiso 1 1 d R U . . .
O4W O 0.6218(3) 0.6769(2) 0.2160(3) 0.0635(12) Uani 1 1 d . . . . .
H1W4 H 0.5571 0.6796 0.2475 0.095 Uiso 1 1 d R U . . .
H2W4 H 0.6712 0.6406 0.2322 0.095 Uiso 1 1 d R U . . .
Cl1 Cl 0.34642(19) 0.15054(17) 0.2669(3) 0.1279(12) Uani 1 1 d . . . . .
O1 O 0.2389(7) 0.2135(6) 0.2944(8) 0.199(5) Uani 1 1 d . . . . .
O2 O 0.3437(9) 0.0730(6) 0.2776(10) 0.235(6) Uani 1 1 d . . . . .
O3 O 0.3986(8) 0.1755(7) 0.3187(10) 0.229(6) Uani 1 1 d . . . . .
O4 O 0.4088(11) 0.1613(8) 0.1935(7) 0.239(6) Uani 1 1 d . . . . .
Cl2 Cl 0.34435(19) 0.65060(16) 0.3046(2) 0.1147(10) Uani 1 1 d . . . . .
O5 O 0.4037(11) 0.6592(8) 0.3524(9) 0.234(6) Uani 1 1 d . . . . .
O6 O 0.3983(8) 0.6800(7) 0.2291(8) 0.193(4) Uani 1 1 d . . . . .
O7 O 0.2371(6) 0.7104(7) 0.3323(8) 0.209(5) Uani 1 1 d . . . . .
O8 O 0.3442(11) 0.5729(6) 0.2917(10) 0.263(7) Uani 1 1 d . . . . .
Cl3 Cl 0.88842(17) 0.45649(14) 0.38266(13) 0.0829(6) Uani 1 1 d . . . . .
O9 O 0.7983(11) 0.4320(10) 0.4389(16) 0.440(17) Uani 1 1 d D . . . .
O10 O 0.9607(8) 0.3724(5) 0.3655(4) 0.149(3) Uani 1 1 d . . . . .
O11 O 0.9101(7) 0.4985(5) 0.4407(5) 0.147(3) Uani 1 1 d . . . . .
O12 O 0.8182(15) 0.5148(16) 0.3493(11) 0.219(10) Uani 0.55 1 d D . P A 1
O12A O 0.9643(15) 0.4791(9) 0.2984(7) 0.129(6) Uani 0.45 1 d . . P A 2
Cl4 Cl 0.87620(16) 0.94621(13) 0.40112(11) 0.0770(6) Uani 1 1 d . . . . .
O13 O 0.7986(8) 0.9444(7) 0.4826(6) 0.193(4) Uani 1 1 d . . . . .
O14 O 0.9628(6) 0.8687(4) 0.3803(4) 0.116(2) Uani 1 1 d . . . . .
O15 O 0.9075(14) 1.0007(10) 0.4419(11) 0.165(7) Uani 0.55 1 d . . P B 1
O15A O 0.8956(17) 1.0005(11) 0.3509(13) 0.154(8) Uani 0.45 1 d . . P B 2
O16 O 0.8051(9) 0.9327(12) 0.3639(8) 0.294(9) Uani 1 1 d . . . . .
Cl5 Cl 0.89752(17) 0.95141(12) 0.91538(13) 0.0795(6) Uani 1 1 d . . . . .
O17 O 0.8175(8) 0.9338(7) 0.8851(10) 0.239(6) Uani 1 1 d . . . . .
O18 O 0.9095(11) 1.0135(8) 0.8761(9) 0.255(7) Uani 1 1 d . . . . .
O19 O 0.8497(13) 0.9607(14) 0.9927(7) 0.442(16) Uani 1 1 d . . . . .
O20 O 0.9905(6) 0.8772(5) 0.8956(5) 0.139(3) Uani 1 1 d . . . . .
Cl6 Cl 0.11123(18) 0.55739(14) 0.10140(14) 0.0896(7) Uani 1 1 d . . . . .
O21 O 0.1113(8) 0.4821(6) 0.0912(8) 0.216(6) Uani 1 1 d . . . . .
O22 O 0.1748(8) 0.5576(6) 0.1587(6) 0.178(4) Uani 1 1 d . . . . .
O23 O 0.1764(6) 0.5831(6) 0.0320(5) 0.152(3) Uani 1 1 d . . . . .
O24 O 0.0079(6) 0.6236(4) 0.1321(5) 0.131(3) Uani 1 1 d . . . . .
O5W O 0.4068(11) 0.0634(10) 0.4785(12) 0.136(6) Uani 0.4 1 d . . P . .
H1W5 H 0.4730 0.0310 0.4525 0.204 Uiso 0.4 1 d R U P . .
H2W5 H 0.4000 0.0729 0.5289 0.204 Uiso 0.4 1 d R U P . .
O6W O 0.4075(10) 0.5600(8) 0.0683(11) 0.116(5) Uani 0.4 1 d . . P . .
H1W6 H 0.3920 0.5842 0.1160 0.174 Uiso 0.4 1 d R U P . .
H2W6 H 0.4067 0.5966 0.0334 0.174 Uiso 0.4 1 d R U P . .
O7W O 0.8048(5) 0.0430(4) 0.2018(5) 0.108(2) Uani 0.85 1 d . . P . .
H1W7 H 0.7469 0.0807 0.2099 0.161 Uiso 0.85 1 d R U P . .
H2W7 H 0.8272 0.0367 0.2351 0.161 Uiso 0.85 1 d R U P . .
O8W O 0.6101(7) 0.5062(4) 0.3322(4) 0.101(3) Uani 0.75 1 d . . P . .
H1W8 H 0.5715 0.5550 0.3587 0.151 Uiso 0.75 1 d R U P . .
H2W8 H 0.6718 0.5074 0.2997 0.151 Uiso 0.75 1 d R U P . .
O9W O 0.6215(8) 0.0060(5) 0.1084(4) 0.105(3) Uani 0.65 1 d . . P . .
H1W9 H 0.5844 0.0284 0.1577 0.158 Uiso 0.65 1 d R U P . .
H2W9 H 0.6717 0.0275 0.0877 0.158 Uiso 0.65 1 d R U P . .
O10W O 0.8101(6) 0.5498(5) 0.1677(7) 0.132(4) Uani 0.7 1 d . . P . .
H101 H 0.8716 0.5697 0.1552 0.198 Uiso 0.7 1 d R U P . .
H102 H 0.8116 0.5367 0.2213 0.198 Uiso 0.7 1 d R U P . .
O11W O 0.5761(11) 1.0095(6) 0.3606(6) 0.153(5) Uani 0.65 1 d . . P . .
H111 H 0.6097 0.9811 0.3133 0.229 Uiso 0.65 1 d R U P . .
H112 H 0.6185 0.9960 0.3900 0.229 Uiso 0.65 1 d R U P . .
O12W O 0.6024(11) 0.5049(7) 0.0927(6) 0.132(4) Uani 0.6 1 d . . P . .
H121 H 0.6665 0.4760 0.0557 0.198 Uiso 0.6 1 d R U P . .
H122 H 0.5436 0.5181 0.0850 0.198 Uiso 0.6 1 d R U P . .

loop_
_atom_site_aniso_label
_atom_site_aniso_U_11
_atom_site_aniso_U_22
_atom_site_aniso_U_33
_atom_site_aniso_U_23
_atom_site_aniso_U_13
_atom_site_aniso_U_12
Fe1 0.0303(4) 0.0431(5) 0.0404(4) 0.0036(3) -0.0099(3) -0.0127(3)
N1A 0.068(3) 0.063(3) 0.068(3) 0.018(3) -0.036(3) -0.035(3)
N2A 0.056(3) 0.060(3) 0.042(2) 0.006(2) -0.016(2) -0.020(3)
N3A 0.045(3) 0.054(3) 0.041(2) 0.006(2) -0.012(2) -0.015(2)
N4A 0.033(2) 0.036(2) 0.056(3) 0.0067(19) -0.0120(19) -0.0145(19)
N5A 0.039(2) 0.045(3) 0.053(3) -0.001(2) -0.017(2) -0.015(2)
N6A 0.045(3) 0.059(3) 0.046(3) 0.002(2) -0.019(2) -0.013(2)
N7A 0.048(3) 0.047(3) 0.045(2) 0.004(2) -0.014(2) -0.017(2)
O1A 0.0337(19) 0.066(3) 0.043(2) 0.0029(17) -0.0130(15) -0.0133(18)
O2A 0.0345(19) 0.065(3) 0.0400(19) 0.0019(17) -0.0141(15) -0.0101(18)
C1A 0.046(3) 0.052(3) 0.044(3) 0.010(2) -0.014(2) -0.025(3)
C2A 0.049(3) 0.049(4) 0.063(4) 0.016(3) -0.026(3) -0.026(3)
C3A 0.050(4) 0.055(4) 0.093(5) 0.017(3) -0.029(3) -0.017(3)
C4A 0.070(5) 0.074(5) 0.107(6) 0.028(4) -0.055(5) -0.030(4)
C5A 0.090(5) 0.083(5) 0.080(5) 0.024(4) -0.055(4) -0.051(5)
C6A 0.069(4) 0.063(4) 0.062(4) 0.018(3) -0.035(3) -0.037(3)
C7A 0.050(3) 0.049(4) 0.041(3) 0.005(2) 0.004(2) -0.012(3)
C8A 0.038(3) 0.038(3) 0.059(3) 0.005(2) 0.002(3) -0.005(2)
C9A 0.045(3) 0.045(4) 0.078(4) 0.001(3) 0.009(3) -0.005(3)
C10A 0.034(3) 0.054(4) 0.103(6) 0.009(4) -0.006(3) -0.007(3)
C11A 0.037(3) 0.046(4) 0.099(5) 0.009(3) -0.026(3) -0.012(3)
C12A 0.040(3) 0.032(3) 0.072(4) 0.001(2) -0.018(3) -0.011(2)
C13A 0.049(3) 0.040(3) 0.071(4) 0.004(3) -0.027(3) -0.013(3)
C14A 0.044(3) 0.048(3) 0.050(3) 0.000(2) -0.015(2) -0.017(3)
C15A 0.052(3) 0.045(3) 0.037(3) 0.003(2) -0.012(2) -0.024(3)
C16A 0.050(3) 0.056(4) 0.059(4) -0.007(3) -0.001(3) -0.021(3)
C17A 0.072(5) 0.060(4) 0.052(4) -0.011(3) 0.010(3) -0.024(4)
C18A 0.087(5) 0.066(4) 0.034(3) 0.002(3) -0.011(3) -0.029(4)
C19A 0.065(4) 0.053(4) 0.059(4) 0.004(3) -0.028(3) -0.017(3)
C20A 0.051(4) 0.071(5) 0.086(4) 0.009(3) -0.042(3) -0.014(3)
C21A 0.076(5) 0.096(6) 0.051(4) -0.007(4) -0.004(3) -0.006(4)
O1W 0.045(2) 0.042(2) 0.096(3) 0.011(2) -0.025(2) -0.0164(19)
O2W 0.064(3) 0.051(2) 0.056(2) 0.0065(18) -0.0205(19) -0.026(2)
Fe2 0.0305(4) 0.0435(5) 0.0430(4) 0.0020(3) -0.0103(3) -0.0120(3)
N1B 0.064(3) 0.061(3) 0.050(3) 0.000(2) -0.016(2) -0.023(3)
N2B 0.050(3) 0.053(3) 0.048(3) -0.001(2) -0.020(2) -0.011(2)
N3B 0.042(3) 0.048(3) 0.051(3) -0.004(2) -0.017(2) -0.011(2)
N4B 0.030(2) 0.041(3) 0.059(3) 0.003(2) -0.011(2) -0.0134(19)
N5B 0.041(3) 0.051(3) 0.051(3) 0.009(2) -0.013(2) -0.017(2)
N6B 0.050(3) 0.066(3) 0.050(3) 0.010(2) -0.015(2) -0.023(3)
N7B 0.056(3) 0.054(3) 0.064(3) 0.016(2) -0.027(3) -0.024(3)
O1B 0.0345(19) 0.066(3) 0.044(2) 0.0052(17) -0.0124(15) -0.0149(18)
O2B 0.0378(19) 0.063(3) 0.044(2) 0.0058(17) -0.0137(16) -0.0143(18)
C1B 0.046(3) 0.049(3) 0.043(3) -0.001(2) -0.012(2) -0.019(3)
C2B 0.043(3) 0.041(3) 0.049(3) -0.001(2) -0.006(2) -0.019(3)
C3B 0.051(4) 0.060(4) 0.063(4) -0.004(3) -0.007(3) -0.018(3)
C4B 0.064(4) 0.065(4) 0.045(3) -0.007(3) 0.000(3) -0.025(3)
C5B 0.068(4) 0.063(4) 0.050(3) -0.002(3) -0.013(3) -0.031(3)
C6B 0.057(3) 0.045(3) 0.044(3) 0.003(2) -0.013(3) -0.020(3)
C7B 0.044(3) 0.048(4) 0.074(4) -0.007(3) -0.029(3) -0.005(3)
C8B 0.037(3) 0.039(3) 0.072(4) -0.002(3) -0.019(3) -0.009(2)
C9B 0.042(3) 0.049(4) 0.097(5) -0.001(3) -0.029(3) -0.010(3)
C10B 0.036(3) 0.047(4) 0.107(5) 0.003(3) -0.013(3) -0.010(3)
C11B 0.041(3) 0.045(4) 0.078(4) -0.001(3) 0.002(3) -0.014(3)
C12B 0.038(3) 0.042(3) 0.062(3) 0.003(3) -0.004(3) -0.013(3)
C13B 0.045(3) 0.042(3) 0.057(3) 0.009(2) -0.005(3) -0.017(3)
C14B 0.043(3) 0.047(3) 0.055(3) 0.008(2) -0.015(3) -0.017(3)
C15B 0.054(3) 0.043(3) 0.059(3) 0.014(3) -0.026(3) -0.026(3)
C16B 0.060(4) 0.055(4) 0.091(5) 0.025(3) -0.035(4) -0.023(3)
C17B 0.070(5) 0.070(5) 0.101(6) 0.027(4) -0.054(4) -0.032(4)
C18B 0.094(6) 0.076(5) 0.076(4) 0.030(4) -0.051(4) -0.049(4)
C19B 0.078(4) 0.066(4) 0.063(4) 0.020(3) -0.033(3) -0.039(4)
C20B 0.057(4) 0.089(6) 0.054(4) 0.008(3) 0.001(3) -0.010(4)
C21B 0.073(5) 0.104(6) 0.069(4) -0.007(4) -0.042(4) 0.007(4)
O3W 0.061(2) 0.054(3) 0.062(2) 0.0045(19) -0.0196(19) -0.030(2)
O4W 0.043(2) 0.043(2) 0.099(3) 0.004(2) -0.016(2) -0.0140(19)
Cl1 0.0648(13) 0.0837(17) 0.250(4) 0.0598(19) -0.0561(18) -0.0418(13)
O1 0.101(6) 0.139(8) 0.364(15) 0.076(8) -0.080(7) -0.051(5)
O2 0.175(9) 0.090(6) 0.44(2) 0.046(9) -0.075(11) -0.074(6)
O3 0.137(8) 0.175(10) 0.42(2) 0.052(11) -0.123(11) -0.081(7)
O4 0.276(13) 0.241(13) 0.153(8) -0.010(8) 0.044(8) -0.137(11)
Cl2 0.0645(13) 0.0762(16) 0.206(3) 0.0107(16) -0.0365(16) -0.0351(12)
O5 0.236(11) 0.208(12) 0.316(15) 0.041(10) -0.202(11) -0.047(9)
O6 0.148(8) 0.165(9) 0.268(12) 0.027(8) -0.031(8) -0.091(7)
O7 0.085(5) 0.165(9) 0.360(15) -0.001(9) -0.048(7) -0.043(6)
O8 0.261(13) 0.087(7) 0.413(19) 0.000(9) -0.029(13) -0.101(8)
Cl3 0.0722(12) 0.0755(13) 0.0900(13) -0.0288(10) -0.0354(10) -0.0024(10)
O9 0.136(11) 0.228(17) 0.92(5) 0.02(2) -0.11(2) -0.082(11)
O10 0.212(9) 0.101(6) 0.103(5) -0.010(4) -0.044(5) -0.024(6)
O11 0.186(8) 0.139(7) 0.116(5) -0.036(5) -0.031(5) -0.071(6)
O12 0.161(15) 0.35(3) 0.180(15) 0.089(16) -0.134(14) -0.068(16)
O12A 0.219(17) 0.124(11) 0.056(7) 0.002(6) 0.000(8) -0.117(12)
Cl4 0.0703(12) 0.0772(13) 0.0682(11) -0.0036(9) -0.0242(9) -0.0048(10)
O13 0.150(8) 0.204(10) 0.148(7) -0.025(6) 0.021(6) -0.030(7)
O14 0.117(5) 0.102(5) 0.086(4) -0.014(3) -0.024(3) 0.009(4)
O15 0.166(14) 0.116(11) 0.176(14) -0.088(10) 0.015(11) -0.065(10)
O15A 0.212(19) 0.124(13) 0.23(2) 0.114(14) -0.139(17) -0.129(14)
O16 0.126(8) 0.45(2) 0.220(12) -0.042(12) -0.067(8) 0.014(11)
Cl5 0.0816(13) 0.0564(11) 0.0869(13) 0.0149(9) -0.0292(10) -0.0060(10)
O17 0.132(7) 0.155(9) 0.46(2) 0.003(10) -0.145(11) -0.042(6)
O18 0.291(15) 0.184(11) 0.400(19) 0.158(12) -0.203(14) -0.141(10)
O19 0.297(17) 0.65(3) 0.120(9) -0.042(13) -0.072(10) 0.164(19)
O20 0.111(5) 0.112(6) 0.171(7) 0.008(5) -0.073(5) 0.017(4)
Cl6 0.0809(14) 0.0625(13) 0.0941(14) 0.0156(10) -0.0148(11) 0.0005(11)
O21 0.161(8) 0.115(7) 0.349(15) -0.049(8) -0.034(9) -0.062(7)
O22 0.163(7) 0.182(9) 0.178(8) 0.044(6) -0.096(6) -0.011(6)
O23 0.112(5) 0.190(9) 0.127(6) 0.017(5) -0.020(5) -0.037(6)
O24 0.100(5) 0.093(5) 0.159(6) -0.009(4) -0.038(4) 0.016(4)
O5W 0.070(9) 0.121(13) 0.196(17) -0.012(12) 0.003(10) -0.049(9)
O6W 0.083(9) 0.072(10) 0.200(16) 0.001(9) -0.049(10) -0.032(8)
O7W 0.071(4) 0.059(4) 0.170(7) 0.010(4) -0.040(4) 0.005(3)
O8W 0.143(7) 0.069(5) 0.098(5) -0.018(4) -0.078(5) -0.010(4)
O9W 0.172(9) 0.086(6) 0.054(4) 0.032(4) -0.035(5) -0.044(6)
O10W 0.052(4) 0.045(5) 0.253(12) 0.005(6) -0.008(6) 0.000(4)
O11W 0.287(15) 0.091(7) 0.092(6) -0.026(5) -0.102(8) -0.041(8)
O12W 0.207(12) 0.112(8) 0.085(6) 0.064(6) -0.070(7) -0.046(8)

loop_
_atom_type_symbol
_atom_type_description
_atom_type_scat_dispersion_real
_atom_type_scat_dispersion_imag
_atom_type_scat_source
C C 0.0033 0.0016 'International Tables Vol C Tables 4.2.6.8 and 6.1.1.4'
H H 0.0000 0.0000 'International Tables Vol C Tables 4.2.6.8 and 6.1.1.4'
N N 0.0061 0.0033 'International Tables Vol C Tables 4.2.6.8 and 6.1.1.4'
O O 0.0106 0.0060 'International Tables Vol C Tables 4.2.6.8 and 6.1.1.4'
Cl Cl 0.1484 0.1585 'International Tables Vol C Tables 4.2.6.8 and 6.1.1.4'
Fe Fe 0.3463 0.8444 'International Tables Vol C Tables 4.2.6.8 and 6.1.1.4'

loop_
_geom_angle_atom_site_label_1
_geom_angle_atom_site_label_2
_geom_angle_atom_site_label_3
_geom_angle
_geom_angle_site_symmetry_1
_geom_angle_site_symmetry_3
_geom_angle_publ_flag
O2W Fe1 O1W 179.29(17) . . ?
O2W Fe1 O1A 91.70(16) . . ?
O1W Fe1 O1A 88.27(16) . . ?
O2W Fe1 O2A 90.56(16) . . ?
O1W Fe1 O2A 90.12(17) . . ?
O1A Fe1 O2A 76.68(13) . . ?
O2W Fe1 N5A 91.00(17) . . ?
O1W Fe1 N5A 89.40(17) . . ?
O1A Fe1 N5A 148.58(15) . . ?
O2A Fe1 N5A 72.00(15) . . ?
O2W Fe1 N3A 88.37(17) . . ?
O1W Fe1 N3A 90.94(18) . . ?
O1A Fe1 N3A 71.84(15) . . ?
O2A Fe1 N3A 148.45(16) . . ?
N5A Fe1 N3A 139.54(17) . . ?
O2W Fe1 N4A 90.71(16) . . ?
O1W Fe1 N4A 88.87(16) . . ?
O1A Fe1 N4A 141.66(15) . . ?
O2A Fe1 N4A 141.56(15) . . ?
N5A Fe1 N4A 69.57(16) . . ?
N3A Fe1 N4A 69.99(17) . . ?
C2A N1A C3A 122.0(6) . . ?
C1A N2A N3A 108.2(4) . . ?
C7A N3A N2A 119.0(5) . . ?
C7A N3A Fe1 123.4(4) . . ?
N2A N3A Fe1 117.6(3) . . ?
C12A N4A C8A 119.5(5) . . ?
C12A N4A Fe1 120.4(4) . . ?
C8A N4A Fe1 120.1(4) . . ?
C13A N5A N6A 118.7(5) . . ?
C13A N5A Fe1 123.5(4) . . ?
N6A N5A Fe1 117.8(3) . . ?
C14A N6A N5A 107.5(4) . . ?
C16A N7A C15A 123.0(5) . . ?
C1A O1A Fe1 116.7(3) . . ?
C14A O2A Fe1 116.0(3) . . ?
O1A C1A N2A 125.5(5) . . ?
O1A C1A C2A 118.6(5) . . ?
N2A C1A C2A 115.9(5) . . ?
N1A C2A C6A 118.5(6) . . ?
N1A C2A C1A 116.7(5) . . ?
C6A C2A C1A 124.8(6) . . ?
C4A C3A N1A 120.2(7) . . ?
C3A C4A C5A 119.3(6) . . ?
C6A C5A C4A 118.8(6) . . ?
C2A C6A C5A 121.2(7) . . ?
N3A C7A C8A 112.6(5) . . ?
N3A C7A C21A 125.3(6) . . ?
C8A C7A C21A 122.1(5) . . ?
N4A C8A C9A 121.3(6) . . ?
N4A C8A C7A 113.7(4) . . ?
C9A C8A C7A 125.0(6) . . ?
C10A C9A C8A 119.4(6) . . ?
C9A C10A C11A 119.8(6) . . ?
C10A C11A C12A 118.5(6) . . ?
N4A C12A C11A 121.5(6) . . ?
N4A C12A C13A 114.1(5) . . ?
C11A C12A C13A 124.4(6) . . ?
N5A C13A C12A 112.2(5) . . ?
N5A C13A C20A 125.2(6) . . ?
C12A C13A C20A 122.6(5) . . ?
O2A C14A N6A 126.5(5) . . ?
O2A C14A C15A 117.3(5) . . ?
N6A C14A C15A 116.1(5) . . ?
N7A C15A C19A 119.1(5) . . ?
N7A C15A C14A 115.6(4) . . ?
C19A C15A C14A 125.4(5) . . ?
N7A C16A C17A 120.2(6) . . ?
C16A C17A C18A 118.8(6) . . ?
C19A C18A C17A 120.1(6) . . ?
C18A C19A C15A 118.8(6) . . ?
O3W Fe2 O4W 177.76(16) . . ?
O3W Fe2 O1B 91.71(16) . . ?
O4W Fe2 O1B 89.36(16) . . ?
O3W Fe2 O2B 92.40(16) . . ?
O4W Fe2 O2B 89.75(17) . . ?
O1B Fe2 O2B 77.00(14) . . ?
O3W Fe2 N3B 89.35(17) . . ?
O4W Fe2 N3B 89.12(18) . . ?
O1B Fe2 N3B 71.84(15) . . ?
O2B Fe2 N3B 148.83(16) . . ?
O3W Fe2 N5B 89.72(17) . . ?
O4W Fe2 N5B 90.38(18) . . ?
O1B Fe2 N5B 148.64(16) . . ?
O2B Fe2 N5B 71.64(15) . . ?
N3B Fe2 N5B 139.51(17) . . ?
O3W Fe2 N4B 89.21(17) . . ?
O4W Fe2 N4B 88.73(16) . . ?
O1B Fe2 N4B 141.36(16) . . ?
O2B Fe2 N4B 141.56(16) . . ?
N3B Fe2 N4B 69.55(16) . . ?
N5B Fe2 N4B 69.96(17) . . ?
C2B N1B C3B 122.4(5) . . ?
C1B N2B N3B 107.4(4) . . ?
C7B N3B N2B 118.4(5) . . ?
C7B N3B Fe2 123.7(4) . . ?
N2B N3B Fe2 117.9(3) . . ?
C8B N4B C12B 118.2(5) . . ?
C8B N4B Fe2 121.1(4) . . ?
C12B N4B Fe2 120.6(4) . . ?
C13B N5B N6B 118.6(5) . . ?
C13B N5B Fe2 123.6(4) . . ?
N6B N5B Fe2 117.8(3) . . ?
C14B N6B N5B 108.0(4) . . ?
C15B N7B C16B 123.1(6) . . ?
C1B O1B Fe2 116.1(3) . . ?
C14B O2B Fe2 116.3(3) . . ?
O1B C1B N2B 126.7(5) . . ?
O1B C1B C2B 118.0(5) . . ?
N2B C1B C2B 115.3(5) . . ?
N1B C2B C6B 118.0(5) . . ?
N1B C2B C1B 117.2(5) . . ?
C6B C2B C1B 124.7(5) . . ?
C4B C3B N1B 118.4(6) . . ?
C3B C4B C5B 120.6(6) . . ?
C6B C5B C4B 118.2(6) . . ?
C5B C6B C2B 122.3(6) . . ?
N3B C7B C21B 125.7(6) . . ?
N3B C7B C8B 112.3(5) . . ?
C21B C7B C8B 122.0(5) . . ?
N4B C8B C9B 122.7(6) . . ?
N4B C8B C7B 113.2(5) . . ?
C9B C8B C7B 124.0(6) . . ?
C10B C9B C8B 118.3(6) . . ?
C11B C10B C9B 120.0(6) . . ?
C10B C11B C12B 118.7(6) . . ?
N4B C12B C11B 122.1(6) . . ?
N4B C12B C13B 113.0(5) . . ?
C11B C12B C13B 125.0(5) . . ?
N5B C13B C20B 126.0(6) . . ?
N5B C13B C12B 112.7(5) . . ?
C20B C13B C12B 121.3(5) . . ?
O2B C14B N6B 126.2(5) . . ?
O2B C14B C15B 117.4(5) . . ?
N6B C14B C15B 116.5(5) . . ?
N7B C15B C19B 118.9(6) . . ?
N7B C15B C14B 116.3(5) . . ?
C19B C15B C14B 124.8(6) . . ?
N7B C16B C17B 119.0(7) . . ?
C18B C17B C16B 119.8(6) . . ?
C17B C18B C19B 119.7(6) . . ?
C15B C19B C18B 119.5(7) . . ?
O2 Cl1 O4 116.5(9) . . ?
O2 Cl1 O1 112.2(6) . . ?
O4 Cl1 O1 113.1(8) . . ?
O2 Cl1 O3 111.7(8) . . ?
O4 Cl1 O3 100.1(8) . . ?
O1 Cl1 O3 101.5(7) . . ?
O8 Cl2 O5 116.3(9) . . ?
O8 Cl2 O7 111.9(7) . . ?
O5 Cl2 O7 110.9(8) . . ?
O8 Cl2 O6 111.6(8) . . ?
O5 Cl2 O6 101.0(7) . . ?
O7 Cl2 O6 104.0(7) . . ?
O12 Cl3 O11 109.3(11) . . ?
O12 Cl3 O10 139.3(10) . . ?
O11 Cl3 O10 109.8(5) . . ?
O12 Cl3 O9 93.3(8) . . ?
O11 Cl3 O9 98.6(11) . . ?
O10 Cl3 O9 91.7(7) . . ?
O11 Cl3 O12A 100.7(6) . . ?
O10 Cl3 O12A 89.5(7) . . ?
O9 Cl3 O12A 159.1(11) . . ?
O15A Cl4 O14 111.9(11) . . ?
O15A Cl4 O16 90.6(10) . . ?
O14 Cl4 O16 101.6(7) . . ?
O14 Cl4 O15 107.2(8) . . ?
O16 Cl4 O15 150.7(10) . . ?
O15A Cl4 O13 138.8(11) . . ?
O14 Cl4 O13 108.3(5) . . ?
O16 Cl4 O13 90.1(7) . . ?
O15 Cl4 O13 85.7(8) . . ?
O18 Cl5 O19 121.4(13) . . ?
O18 Cl5 O20 116.0(8) . . ?
O19 Cl5 O20 108.3(8) . . ?
O18 Cl5 O17 100.3(8) . . ?
O19 Cl5 O17 102.0(12) . . ?
O20 Cl5 O17 106.4(6) . . ?
O21 Cl6 O23 114.3(7) . . ?
O21 Cl6 O24 117.9(6) . . ?
O23 Cl6 O24 107.7(5) . . ?
O21 Cl6 O22 108.5(7) . . ?
O23 Cl6 O22 99.0(6) . . ?
O24 Cl6 O22 107.5(5) . . ?

loop_
_geom_bond_atom_site_label_1
_geom_bond_atom_site_label_2
_geom_bond_distance
_geom_bond_site_symmetry_2
_geom_bond_publ_flag
Fe1 O2W 2.007(4) . ?
Fe1 O1W 2.035(4) . ?
Fe1 O1A 2.061(4) . ?
Fe1 O2A 2.073(3) . ?
Fe1 N5A 2.189(4) . ?
Fe1 N3A 2.192(4) . ?
Fe1 N4A 2.200(4) . ?
N1A C2A 1.334(8) . ?
N1A C3A 1.347(8) . ?
N2A C1A 1.312(7) . ?
N2A N3A 1.364(6) . ?
N3A C7A 1.288(7) . ?
N4A C12A 1.329(7) . ?
N4A C8A 1.347(7) . ?
N5A C13A 1.293(7) . ?
N5A N6A 1.382(6) . ?
N6A C14A 1.309(7) . ?
N7A C16A 1.333(7) . ?
N7A C15A 1.339(7) . ?
O1A C1A 1.282(6) . ?
O2A C14A 1.287(6) . ?
C1A C2A 1.466(8) . ?
C2A C6A 1.347(8) . ?
C3A C4A 1.338(10) . ?
C4A C5A 1.377(10) . ?
C5A C6A 1.366(9) . ?
C7A C8A 1.480(9) . ?
C7A C21A 1.483(8) . ?
C8A C9A 1.382(8) . ?
C9A C10A 1.355(10) . ?
C10A C11A 1.381(10) . ?
C11A C12A 1.392(8) . ?
C12A C13A 1.471(8) . ?
C13A C20A 1.485(8) . ?
C14A C15A 1.481(7) . ?
C15A C19A 1.378(8) . ?
C16A C17A 1.343(9) . ?
C17A C18A 1.400(10) . ?
C18A C19A 1.373(8) . ?
Fe2 O3W 2.000(4) . ?
Fe2 O4W 2.035(4) . ?
Fe2 O1B 2.066(3) . ?
Fe2 O2B 2.072(4) . ?
Fe2 N3B 2.185(5) . ?
Fe2 N5B 2.188(4) . ?
Fe2 N4B 2.197(4) . ?
N1B C2B 1.340(7) . ?
N1B C3B 1.364(7) . ?
N2B C1B 1.305(7) . ?
N2B N3B 1.371(6) . ?
N3B C7B 1.289(7) . ?
N4B C8B 1.327(7) . ?
N4B C12B 1.340(7) . ?
N5B C13B 1.280(7) . ?
N5B N6B 1.368(6) . ?
N6B C14B 1.304(7) . ?
N7B C15B 1.334(7) . ?
N7B C16B 1.339(8) . ?
O1B C1B 1.277(6) . ?
O2B C14B 1.278(6) . ?
C1B C2B 1.472(7) . ?
C2B C6B 1.358(7) . ?
C3B C4B 1.345(9) . ?
C4B C5B 1.394(9) . ?
C5B C6B 1.339(8) . ?
C7B C21B 1.482(8) . ?
C7B C8B 1.484(8) . ?
C8B C9B 1.382(8) . ?
C9B C10B 1.368(10) . ?
C10B C11B 1.358(10) . ?
C11B C12B 1.385(8) . ?
C12B C13B 1.496(8) . ?
C13B C20B 1.477(8) . ?
C14B C15B 1.488(8) . ?
C15B C19B 1.371(8) . ?
C16B C17B 1.379(10) . ?
C17B C18B 1.355(10) . ?
C18B C19B 1.392(9) . ?
Cl1 O2 1.319(9) . ?
Cl1 O4 1.322(10) . ?
Cl1 O1 1.413(9) . ?
Cl1 O3 1.435(13) . ?
Cl2 O8 1.324(9) . ?
Cl2 O5 1.350(11) . ?
Cl2 O7 1.391(8) . ?
Cl2 O6 1.439(11) . ?
Cl3 O12 1.371(14) . ?
Cl3 O11 1.381(7) . ?
Cl3 O10 1.390(8) . ?
Cl3 O9 1.469(16) . ?
Cl3 O12A 1.608(11) . ?
Cl4 O15A 1.276(14) . ?
Cl4 O14 1.382(6) . ?
Cl4 O16 1.383(14) . ?
Cl4 O15 1.401(14) . ?
Cl4 O13 1.464(9) . ?
Cl5 O18 1.259(10) . ?
Cl5 O19 1.262(12) . ?
Cl5 O20 1.391(6) . ?
Cl5 O17 1.446(11) . ?
Cl6 O21 1.275(9) . ?
Cl6 O23 1.397(8) . ?
Cl6 O24 1.403(6) . ?
Cl6 O22 1.493(9) . ?

loop_
_geom_hbond_atom_site_label_D
_geom_hbond_atom_site_label_H
_geom_hbond_atom_site_label_A
_geom_hbond_distance_DH
_geom_hbond_distance_HA
_geom_hbond_distance_DA
_geom_hbond_angle_DHA
_geom_hbond_site_symmetry_A
N1A H1NA O20 0.86 2.42 3.261(10) 165.5 2_766
N7A H7NA O20 0.86 2.16 2.988(8) 160.4 2_766
C4A H4A O13 0.93 2.52 3.369(13) 151.7 2_766
C9A H9A O11 0.93 2.49 3.340(9) 151.6 2_666
C11A H11A O22 0.93 2.65 3.177(10) 116.6 .
C16A H16A O19 0.93 2.52 3.202(15) 130.3 2_766
C17A H17A O16 0.93 2.47 3.339(13) 155.1 2_765
C20A H20A N2B 0.96 2.72 3.466(9) 135.4 2_665
O1W H1W1 Cl1 0.85 2.94 3.697(5) 148.4 .
O1W H1W1 O3 0.85 2.05 2.892(12) 170.3 .
O1W H1W1 O4 0.85 2.60 3.162(16) 124.4 .
O1W H2W1 O7W 0.85 2.06 2.644(7) 125.4 .
O2W H1W2 O8W 0.87 1.75 2.591(7) 162.5 .
O2W H2W2 O12W 0.87 1.79 2.588(8) 151.3 .
N1B H1NB O24 0.86 2.31 3.140(9) 163.0 1_655
N7B H7NB O24 0.86 2.30 3.130(9) 163.0 1_655
C3B H3B O23 0.93 2.50 3.226(11) 135.0 1_655
C11B H11B O15 0.93 2.57 3.413(14) 150.7 2_676
C16B H16B O22 0.93 2.42 3.179(13) 139.0 1_655
C20B H20F N2A 0.96 2.56 3.394(8) 145.7 2_666
O3W H1W3 O9W 0.86 2.16 2.589(8) 110.9 1_565
O3W H2W3 O11W 0.86 1.98 2.584(9) 127.2 .
O4W H1W4 Cl2 0.86 2.93 3.745(5) 159.5 .
O4W H1W4 O5 0.86 2.40 3.231(16) 165.1 .
O4W H1W4 O6 0.86 2.26 2.936(11) 135.9 .
O4W H2W4 O10W 0.86 1.97 2.603(8) 130.0 .
O5W H1W5 O5W 0.85 2.44 2.99(3) 122.6 2_656
O5W H1W5 O11W 0.85 1.69 2.424(18) 143.8 1_545
O5W H2W5 N6B 0.85 2.59 3.148(18) 124.6 2_666
O5W H2W5 O11W 0.85 2.37 3.04(2) 136.7 2_666
O6W H1W6 O6 0.85 2.57 3.38(2) 159.0 .
O6W H2W6 N6A 0.85 2.32 3.148(16) 165.1 2_665
O7W H1W7 O1W 0.79 1.85 2.644(7) 174.7 .
O7W H2W7 O15A 0.72 2.43 3.14(2) 172.9 1_545
O8W H1W8 O5 0.85 2.38 3.014(13) 131.3 .
O8W H2W8 O12 0.85 2.42 2.96(2) 122.3 .
O9W H1W9 O4 0.85 2.56 3.098(16) 122.6 .
O9W H2W9 O19 0.85 2.34 2.935(18) 127.9 1_544
O10W H101 O24 0.96 2.24 3.193(12) 176.3 1_655
O10W H102 O12 0.95 2.24 3.185(19) 175.6 .
O11W H111 O3W 0.85 1.76 2.584(9) 162.4 .
O11W H112 O16 0.85 2.28 2.942(16) 135.2 .
O11W H112 O5W 0.85 2.42 3.04(2) 130.4 2_666
O12W H121 O23 0.88 2.09 2.961(14) 174.7 2_665
O12W H122 O6W 0.80 1.85 2.646(17) 174.0 .
